data_7054960
loop_
_publ_author_name
'Knapp, Caroline E.'
'Marchand, Peter'
'Dyer, Caragh'
'Parkin, Ivan P.'
'Carmalt, Claire J.'

_publ_section_title
;
 Synthesis and characterisation of novel aluminium and gallium precursors
 for chemical vapour deposition
;
_journal_issue 8
_journal_name_full 'New J. Chem.'
_journal_page_first 6585
_journal_paper_doi 10.1039/C5NJ00947B
_journal_volume 39
_journal_year 2015
_chemical_formula_moiety 'C16 H28 Cl Ga N2 O2'
_chemical_formula_sum 'C16 H28 Cl Ga N2 O2'
_chemical_formula_weight 385.57
_chemical_name_systematic 'chloro gallium bis(2-N-isopropylaminopentan-4-one)'
_space_group_crystal_system monoclinic
_space_group_IT_number 15
_space_group_name_Hall '-C 2yc'
_space_group_name_H-M_alt 'C 1 2/c 1'
_symmetry_space_group_name_Hall '-C 2yc'
_symmetry_space_group_name_H-M 'C 1 2/c 1'
_atom_sites_solution_hydrogens geom
_atom_sites_solution_primary iterative
_audit_creation_date 2015-02-19
_audit_creation_method
;
Olex2 1.2
(compiled 2015.01.26 svn.r3150 for OlexSys, GUI svn.r4998)
;
_audit_update_record
;
2015-02-19 deposited with the CCDC.
2015-06-30 downloaded from the CCDC.
;
_cell_angle_alpha 90
_cell_angle_beta 95.242(3)
_cell_angle_gamma 90
_cell_formula_units_Z 4
_cell_length_a 11.3771(3)
_cell_length_b 11.4009(3)
_cell_length_c 14.2678(4)
_cell_measurement_temperature 150
_cell_volume 1842.92(9)
_computing_molecular_graphics 'Olex2 (Dolomanov et al., 2009)'
_computing_publication_material 'Olex2 (Dolomanov et al., 2009)'
_computing_structure_refinement 'ShelXL (Sheldrick, 2008)'
_computing_structure_solution 'olex2.solve (Bourhis et al., 2015)'
_diffrn_ambient_temperature 150
_diffrn_measured_fraction_theta_full 0.989
_diffrn_measured_fraction_theta_max 0.935
_diffrn_measurement_details
;
  1 omega    2.00   62.00   1.0000    1.0000
omega____ theta____ kappa____ phi______ frames
    -       12.2220 -112.0000  109.1803 60

  2 omega  -20.00   89.00   1.0000    1.0000
omega____ theta____ kappa____ phi______ frames
    -       12.2220   77.0000  120.0000 109

  3 omega  -14.00   81.00   1.0000    1.0000
omega____ theta____ kappa____ phi______ frames
    -       12.2220   38.0000   30.0000 95

  4 omega  -20.00   54.00   1.0000    1.0000
omega____ theta____ kappa____ phi______ frames
    -       12.2220  -99.0000  -30.0000 74

  5 omega  -49.00   42.00   1.0000    1.0000
omega____ theta____ kappa____ phi______ frames
    -       12.2220  -57.0000 -150.0000 91

  6 omega  -31.00   92.00   1.0000    1.0000
omega____ theta____ kappa____ phi______ frames
    -       12.2220   19.0000  -60.0000 123

  7 omega   11.00   71.00   1.0000    1.0000
omega____ theta____ kappa____ phi______ frames
    -       12.2220 -127.0000 -137.7590 60
;
_diffrn_orient_matrix_UB_11 0.0438775000
_diffrn_orient_matrix_UB_12 -0.0443487000
_diffrn_orient_matrix_UB_13 0.0044533000
_diffrn_orient_matrix_UB_21 0.0156559000
_diffrn_orient_matrix_UB_22 0.0174042000
_diffrn_orient_matrix_UB_23 0.0472456000
_diffrn_orient_matrix_UB_31 -0.0417845000
_diffrn_orient_matrix_UB_32 -0.0400027000
_diffrn_orient_matrix_UB_33 0.0155747000
_diffrn_radiation_monochromator mirror
_diffrn_radiation_type MoK\a
_diffrn_radiation_wavelength 0.71073
_diffrn_reflns_av_R_equivalents 0.0504
_diffrn_reflns_av_unetI/netI 0.0334
_diffrn_reflns_laue_measured_fraction_full 0.989
_diffrn_reflns_laue_measured_fraction_max 0.935
_diffrn_reflns_limit_h_max 15
_diffrn_reflns_limit_h_min -15
_diffrn_reflns_limit_k_max 14
_diffrn_reflns_limit_k_min -15
_diffrn_reflns_limit_l_max 19
_diffrn_reflns_limit_l_min -19
_diffrn_reflns_number 14260
_diffrn_reflns_point_group_measured_fraction_full 0.989
_diffrn_reflns_point_group_measured_fraction_max 0.935
_diffrn_reflns_theta_full 25.242
_diffrn_reflns_theta_max 29.325
_diffrn_reflns_theta_min 2.992
_diffrn_source 'SuperNova (Mo) X-ray Source'
_exptl_absorpt_coefficient_mu 1.646
_exptl_absorpt_correction_T_max 1.00000
_exptl_absorpt_correction_T_min 0.81120
_exptl_absorpt_correction_type multi-scan
_exptl_absorpt_process_details
;
CrysAlisPro, Agilent Technologies,
Version 1.171.36.28 (release 01-02-2013 CrysAlis171 .NET)
(compiled Feb 1 2013, 16:14:44)
Empirical absorption correction using spherical harmonics,
implemented in SCALE3 ABSPACK scaling algorithm
;
_exptl_crystal_colour 'clear light yellow'
_exptl_crystal_colour_lustre clear
_exptl_crystal_colour_modifier light
_exptl_crystal_colour_primary yellow
_exptl_crystal_density_diffrn 1.390
_exptl_crystal_description block
_exptl_crystal_F_000 808
_exptl_crystal_preparation 'Reaction of GaCl3 with 2 KL'
_exptl_crystal_recrystallization_method 'Grown from toluene'
_exptl_crystal_size_max 0.2
_exptl_crystal_size_mid 0.2
_exptl_crystal_size_min 0.2
_refine_diff_density_max 0.454
_refine_diff_density_min -0.452
_refine_diff_density_rms 0.068
_refine_ls_extinction_method none
_refine_ls_goodness_of_fit_ref 1.065
_refine_ls_hydrogen_treatment constr
_refine_ls_matrix_type full
_refine_ls_number_parameters 105
_refine_ls_number_reflns 2360
_refine_ls_number_restraints 0
_refine_ls_restrained_S_all 1.065
_refine_ls_R_factor_all 0.0346
_refine_ls_R_factor_gt 0.0298
_refine_ls_shift/su_max 0.000
_refine_ls_shift/su_mean 0.000
_refine_ls_structure_factor_coef Fsqd
_refine_ls_weighting_details 'w=1/[\s^2^(Fo^2^)+(0.0360P)^2^+1.0490P] where P=(Fo^2^+2Fc^2^)/3'
_refine_ls_weighting_scheme calc
_refine_ls_wR_factor_gt 0.0703
_refine_ls_wR_factor_ref 0.0734
_reflns_Friedel_coverage 0.000
_reflns_number_gt 2150
_reflns_number_total 2360
_reflns_threshold_expression 'I > 2\s(I)'
_cod_data_source_file c5nj00947b1.cif
_cod_data_source_block xstr0139
_cod_depositor_comments 'Adding full bibliography for 7054959--7054961.cif.'
_cod_original_cell_volume 1842.93(9)
_cod_database_code 7054960
_chemical_oxdiff_formula 'Ga N2 O2 C16 H28'
_chemical_oxdiff_usercomment 'CEK Caragh'
_shelx_space_group_comment
;
The symmetry employed for this shelxl refinement is uniquely defined
by the following loop, which should always be used as a source of
symmetry information in preference to the above space-group names.
They are only intended as comments.
;
_reflns_odcompleteness_completeness 99.75
_reflns_odcompleteness_iscentric 1
_reflns_odcompleteness_theta 26.32
_olex2_refinement_description
;
1. Fixed Uiso
 At 1.2 times of:
  All C(H) groups
 At 1.5 times of:
  All C(H,H,H) groups
2.a Ternary CH refined with riding coordinates:
 C6(H6)
2.b Aromatic/amide H refined with riding coordinates:
 C3(H3)
2.c Idealised Me refined as rotating group:
 C1(H1A,H1B,H1C), C5(H5A,H5B,H5C), C7(H7A,H7B,H7C), C8(H8A,H8B,H8C)
;
_shelx_shelxl_version_number 2014/7
_olex2_computing_structure_refinement_long 'ShelXL (Sheldrick, 2008)'
_olex2_date_sample_data_collection 2014-02-12
_olex2_date_sample_submission 1392214982.0
_olex2_exptl_crystal_mounting_method 'Nylon loop'
_olex2_submission_original_sample_id XSTR0139
_olex2_submission_special_instructions 'No special instructions were received'

loop_
_space_group_symop_operation_xyz
'x, y, z'
'-x, y, -z+1/2'
'x+1/2, y+1/2, z'
'-x+1/2, y+1/2, -z+1/2'
'-x, -y, -z'
'x, -y, z-1/2'
'-x+1/2, -y+1/2, -z'
'x+1/2, -y+1/2, z-1/2'

loop_
_atom_site_label
_atom_site_type_symbol
_atom_site_fract_x
_atom_site_fract_y
_atom_site_fract_z
_atom_site_U_iso_or_equiv
_atom_site_adp_type
_atom_site_occupancy
_atom_site_site_symmetry_order
_atom_site_calc_flag
_atom_site_refinement_flags_posn
_atom_site_refinement_flags_adp
_atom_site_refinement_flags_occupancy
Ga1 Ga 0.5000 0.01372(2) 0.2500 0.01687(9) Uani 1 2 d S T P
Cl1 Cl 0.5000 -0.18329(5) 0.2500 0.02466(14) Uani 1 2 d S T P
O1 O 0.43873(11) 0.09521(11) 0.14281(8) 0.0270(3) Uani 1 1 d . . .
N1 N 0.66913(13) 0.01818(11) 0.20960(10) 0.0185(3) Uani 1 1 d . . .
C1 C 0.41760(18) 0.19850(18) 0.00016(13) 0.0319(4) Uani 1 1 d . . .
H1A H 0.3506 0.1486 -0.0219 0.048 Uiso 1 1 calc GR . .
H1B H 0.4629 0.2182 -0.0529 0.048 Uiso 1 1 calc GR . .
H1C H 0.3884 0.2707 0.0273 0.048 Uiso 1 1 calc GR . .
C2 C 0.49519(15) 0.13454(14) 0.07340(11) 0.0216(3) Uani 1 1 d . . .
C3 C 0.61289(16) 0.12289(16) 0.06640(12) 0.0249(4) Uani 1 1 d . . .
H3 H 0.6421 0.1550 0.0116 0.030 Uiso 1 1 calc R . .
C4 C 0.69776(15) 0.06764(15) 0.13234(12) 0.0216(3) Uani 1 1 d . . .
C5 C 0.82264(17) 0.07478(19) 0.10432(14) 0.0348(5) Uani 1 1 d . . .
H5A H 0.8784 0.0706 0.1608 0.052 Uiso 1 1 calc GR . .
H5B H 0.8334 0.1491 0.0716 0.052 Uiso 1 1 calc GR . .
H5C H 0.8370 0.0093 0.0624 0.052 Uiso 1 1 calc GR . .
C6 C 0.75622(15) -0.04077(16) 0.27891(12) 0.0234(4) Uani 1 1 d . . .
H6 H 0.7078 -0.0740 0.3276 0.028 Uiso 1 1 calc R . .
C7 C 0.84031(17) 0.04510(19) 0.33228(14) 0.0319(4) Uani 1 1 d . . .
H7A H 0.8926 0.0798 0.2889 0.048 Uiso 1 1 calc GR . .
H7B H 0.8877 0.0035 0.3826 0.048 Uiso 1 1 calc GR . .
H7C H 0.7948 0.1073 0.3597 0.048 Uiso 1 1 calc GR . .
C8 C 0.81692(18) -0.14646(17) 0.23898(15) 0.0344(4) Uani 1 1 d . . .
H8A H 0.7585 -0.1935 0.2007 0.052 Uiso 1 1 calc GR . .
H8B H 0.8533 -0.1944 0.2908 0.052 Uiso 1 1 calc GR . .
H8C H 0.8779 -0.1194 0.1998 0.052 Uiso 1 1 calc GR . .

loop_
_atom_site_aniso_label
_atom_site_aniso_U_11
_atom_site_aniso_U_22
_atom_site_aniso_U_33
_atom_site_aniso_U_23
_atom_site_aniso_U_13
_atom_site_aniso_U_12
Ga1 0.01904(15) 0.01582(14) 0.01593(14) 0.000 0.00257(10) 0.000
Cl1 0.0256(3) 0.0150(3) 0.0344(3) 0.000 0.0084(2) 0.000
O1 0.0248(6) 0.0336(7) 0.0229(6) 0.0087(5) 0.0043(5) 0.0049(5)
N1 0.0200(7) 0.0162(7) 0.0192(7) 0.0000(5) 0.0006(5) -0.0003(5)
C1 0.0375(10) 0.0354(11) 0.0226(9) 0.0070(8) 0.0005(8) 0.0065(8)
C2 0.0308(9) 0.0167(8) 0.0174(7) -0.0001(6) 0.0020(6) 0.0006(7)
C3 0.0305(9) 0.0252(9) 0.0195(8) 0.0039(7) 0.0058(7) -0.0026(7)
C4 0.0238(8) 0.0185(8) 0.0231(8) -0.0015(6) 0.0052(7) -0.0023(6)
C5 0.0269(9) 0.0456(12) 0.0330(10) 0.0098(9) 0.0087(8) -0.0023(8)
C6 0.0213(8) 0.0235(8) 0.0251(9) 0.0045(7) 0.0001(7) 0.0004(7)
C7 0.0269(9) 0.0367(10) 0.0307(10) 0.0015(8) -0.0049(8) -0.0044(8)
C8 0.0335(10) 0.0259(10) 0.0438(11) 0.0030(8) 0.0026(8) 0.0082(8)

loop_
_atom_type_symbol
_atom_type_description
_atom_type_scat_dispersion_real
_atom_type_scat_dispersion_imag
_atom_type_scat_source
C C 0.0033 0.0016 'International Tables Vol C Tables 4.2.6.8 and 6.1.1.4'
H H 0.0000 0.0000 'International Tables Vol C Tables 4.2.6.8 and 6.1.1.4'
Cl Cl 0.1484 0.1585 'International Tables Vol C Tables 4.2.6.8 and 6.1.1.4'
Ga Ga 0.2307 1.6083 'International Tables Vol C Tables 4.2.6.8 and 6.1.1.4'
N N 0.0061 0.0033 'International Tables Vol C Tables 4.2.6.8 and 6.1.1.4'
O O 0.0106 0.0060 'International Tables Vol C Tables 4.2.6.8 and 6.1.1.4'

loop_
_geom_angle_atom_site_label_1
_geom_angle_atom_site_label_2
_geom_angle_atom_site_label_3
_geom_angle
_geom_angle_site_symmetry_1
_geom_angle_site_symmetry_3
O1 Ga1 Cl1 119.81(4) 2_655 .
O1 Ga1 Cl1 119.81(4) . .
O1 Ga1 O1 120.38(8) . 2_655
O1 Ga1 N1 92.69(5) . .
O1 Ga1 N1 85.90(5) 2_655 .
O1 Ga1 N1 85.90(5) . 2_655
O1 Ga1 N1 92.69(5) 2_655 2_655
N1 Ga1 Cl1 91.42(4) 2_655 .
N1 Ga1 Cl1 91.42(4) . .
N1 Ga1 N1 177.17(7) 2_655 .
C2 O1 Ga1 128.15(11) . .
C4 N1 Ga1 123.96(12) . .
C4 N1 C6 123.47(14) . .
C6 N1 Ga1 112.57(10) . .
O1 C2 C1 113.39(15) . .
O1 C2 C3 125.29(15) . .
C3 C2 C1 121.30(15) . .
C2 C3 C4 127.24(15) . .
N1 C4 C3 122.66(15) . .
N1 C4 C5 123.99(16) . .
C3 C4 C5 113.33(15) . .
N1 C6 C7 112.96(14) . .
N1 C6 C8 113.81(15) . .
C7 C6 C8 114.17(16) . .

loop_
_geom_bond_atom_site_label_1
_geom_bond_atom_site_label_2
_geom_bond_distance
_geom_bond_site_symmetry_2
Ga1 Cl1 2.2460(6) .
Ga1 O1 1.8690(12) .
Ga1 O1 1.8690(12) 2_655
Ga1 N1 2.0592(14) .
Ga1 N1 2.0591(14) 2_655
O1 C2 1.308(2) .
N1 C4 1.306(2) .
N1 C6 1.494(2) .
C1 C2 1.495(2) .
C2 C3 1.358(2) .
C3 C4 1.431(2) .
C4 C5 1.513(2) .
C6 C7 1.523(3) .
C6 C8 1.525(3) .
